data_4315300
loop_
_publ_author_name
'Paula C. R. Soares-Santos'
'Lu\'is Cunha-Silva'
'Filipe A. Almeida Paz'
'Rute A. S. Ferreira'
'Jo\~ao Rocha'
'Lu\'is D. Carlos'
'Helena I. S. Nogueira'

_publ_contact_author_address
; Department of Chemistry
  University of Aveiro
  CICECO
  3810-193 Aveiro
  Portugal
;
_publ_contact_author_email helenanogueira@ua.pt
_publ_contact_author_fax '+351 234 370727'
_publ_contact_author_name 'Doctor Helena I. S. Nogueira'
_publ_contact_author_phone '+351 234 370360'
_publ_section_title
;
 Photoluminescent Lanthanide-Organic Bilayer Networks with
 2,3-Pyrazinedicarboxylate and Oxalate
;
_journal_name_full 'Inorganic Chemistry'
_journal_page_first 3428
_journal_page_last 3440
_journal_paper_doi 10.1021/ic902522j
_journal_volume 49
_journal_year 2010
_chemical_formula_moiety 'C7 H4 Ce N2 O7'
_chemical_formula_sum 'C7 H4 Ce N2 O7'
_chemical_formula_weight 368.24
_chemical_name_systematic
; 
 ? 
;
_space_group_IT_number 12
_symmetry_cell_setting monoclinic
_symmetry_space_group_name_Hall '-C 2y'
_symmetry_space_group_name_H-M 'C 1 2/m 1'
_atom_sites_solution_hydrogens geom
_atom_sites_solution_primary direct
_atom_sites_solution_secondary difmap
_audit_creation_date '17 June 2009'
_audit_creation_method 'SHELXL-97, manual editing plus enCIFer'
_cell_angle_alpha 90.00
_cell_angle_beta 105.784(6)
_cell_angle_gamma 90.00
_cell_formula_units_Z 4
_cell_length_a 10.8024(11)
_cell_length_b 8.1744(11)
_cell_length_c 11.2884(14)
_cell_measurement_reflns_used 1908
_cell_measurement_temperature 150(2)
_cell_measurement_theta_max 25.33
_cell_measurement_theta_min 3.75
_cell_volume 959.2(2)
_computing_cell_refinement 'APEX2 '
_computing_data_collection 'APEX2 (Bruker, 2006)'
_computing_data_reduction 'SAINT+ (Bruker, 1997-2005)'
_computing_molecular_graphics 'DIAMOND (Brandenburg, 2006)'
_computing_publication_material 'SHELXTL '
_computing_structure_refinement 'SHELXTL '
_computing_structure_solution 'SHELXTL (Bruker 2001)'
_diffrn_ambient_temperature 150(2)
_diffrn_measured_fraction_theta_full 0.944
_diffrn_measured_fraction_theta_max 0.944
_diffrn_measurement_device_type 'Bruker X8 Kappa CCD APEX II'
_diffrn_measurement_method 'omega/phi scans'
_diffrn_radiation_monochromator graphite
_diffrn_radiation_source 'fine-focus sealed tube'
_diffrn_radiation_type MoK\a
_diffrn_radiation_wavelength 0.71073
_diffrn_reflns_av_R_equivalents 0.0520
_diffrn_reflns_av_sigmaI/netI 0.0436
_diffrn_reflns_limit_h_max 12
_diffrn_reflns_limit_h_min -12
_diffrn_reflns_limit_k_max 9
_diffrn_reflns_limit_k_min -9
_diffrn_reflns_limit_l_max 13
_diffrn_reflns_limit_l_min -13
_diffrn_reflns_number 5353
_diffrn_reflns_theta_full 25.33
_diffrn_reflns_theta_max 25.33
_diffrn_reflns_theta_min 3.75
_exptl_absorpt_coefficient_mu 4.775
_exptl_absorpt_correction_T_max 0.9538
_exptl_absorpt_correction_T_min 0.6467
_exptl_absorpt_correction_type multi-scan
_exptl_absorpt_process_details
;
 SADABS (Sheldrick, 1997)
;
_exptl_crystal_colour Colourless
_exptl_crystal_density_diffrn 2.550
_exptl_crystal_density_method 'not measured'
_exptl_crystal_description Plate
_exptl_crystal_F_000 696
_exptl_crystal_size_max 0.10
_exptl_crystal_size_mid 0.02
_exptl_crystal_size_min 0.01
_refine_diff_density_max 0.691
_refine_diff_density_min -1.033
_refine_diff_density_rms 0.172
_refine_ls_extinction_method none
_refine_ls_goodness_of_fit_ref 1.106
_refine_ls_hydrogen_treatment constr
_refine_ls_matrix_type full
_refine_ls_number_parameters 85
_refine_ls_number_reflns 890
_refine_ls_number_restraints 0
_refine_ls_restrained_S_all 1.106
_refine_ls_R_factor_all 0.0395
_refine_ls_R_factor_gt 0.0275
_refine_ls_shift/su_max 0.000
_refine_ls_shift/su_mean 0.000
_refine_ls_structure_factor_coef Fsqd
_refine_ls_weighting_details 'calc w=1/[\s^2^(Fo^2^)+(0.0104P)^2^+7.3144P] where P=(Fo^2^+2Fc^2^)/3'
_refine_ls_weighting_scheme calc
_refine_ls_wR_factor_gt 0.0474
_refine_ls_wR_factor_ref 0.0499
_reflns_number_gt 776
_reflns_number_total 890
_reflns_threshold_expression I>2\s(I)
_cod_data_source_file ic902522j_si_002.cif
_cod_data_source_block 1
_cod_depositor_comments
;
The following automatic conversions were performed:

'_symmetry_cell_setting' value 'Monoclinic' changed to 'monoclinic'
according to the built-in table from CIF Core dictionary named
'cif_core.dic' version 2.4.1 from
2010-06-29.

'_exptl_absorpt_correction_type' value 'Multi-scan'
changed to 'multi-scan' according to the built-in table from CIF Core
dictionary named 'cif_core.dic' version 2.4.1 from 2010-06-29.

Automatic conversion script
Id: cif_fix_values 1646 2011-03-28 12:23:43Z adriana 
;
_cod_original_sg_symbol_H-M 'C 2/m'
_cod_database_code 4315300

loop_
_symmetry_equiv_pos_as_xyz
'x, y, z'
'-x, y, -z'
'x+1/2, y+1/2, z'
'-x+1/2, y+1/2, -z'
'-x, -y, -z'
'x, -y, z'
'-x+1/2, -y+1/2, -z'
'x+1/2, -y+1/2, z'

loop_
_atom_site_label
_atom_site_type_symbol
_atom_site_fract_x
_atom_site_fract_y
_atom_site_fract_z
_atom_site_U_iso_or_equiv
_atom_site_adp_type
_atom_site_occupancy
_atom_site_symmetry_multiplicity
_atom_site_calc_flag
_atom_site_refinement_flags
_atom_site_disorder_assembly
_atom_site_disorder_group
Ce1 Ce 0.37392(4) 0.5000 0.21000(4) 0.01125(14) Uani 1 2 d S . .
O1W O 0.2994(4) 0.5000 -0.0275(4) 0.0210(12) Uani 1 2 d S . .
O1 O 0.5742(4) 0.5000 0.3821(5) 0.0298(14) Uani 1 2 d S . .
O2 O 0.6636(4) 0.5000 0.5842(4) 0.0211(12) Uani 1 2 d S . .
O3 O 0.5140(4) 0.3235(6) 0.1327(4) 0.0460(13) Uani 1 1 d . . .
O4 O 0.6826(3) 0.1667(5) 0.1660(3) 0.0230(9) Uani 1 1 d . . .
N1 N 0.4268(3) 0.1703(6) 0.2968(4) 0.0187(10) Uani 1 1 d . . .
C1 C 0.5690(7) 0.5000 0.4900(7) 0.0201(18) Uani 1 2 d S . .
C2 C 0.3583(5) 0.0851(7) 0.3575(5) 0.0223(13) Uani 1 1 d . . .
H2 H 0.3083 0.1420 0.4017 0.027 Uiso 1 1 calc R . .
C3 C 0.5036(4) 0.0851(6) 0.2416(4) 0.0141(11) Uani 1 1 d . . .
C4 C 0.5739(5) 0.1982(7) 0.1751(4) 0.0159(12) Uani 1 1 d . . .

loop_
_atom_site_aniso_label
_atom_site_aniso_U_11
_atom_site_aniso_U_22
_atom_site_aniso_U_33
_atom_site_aniso_U_23
_atom_site_aniso_U_13
_atom_site_aniso_U_12
Ce1 0.0053(2) 0.0121(2) 0.0171(2) 0.000 0.00431(14) 0.000
O1W 0.013(2) 0.032(4) 0.016(3) 0.000 0.001(2) 0.000
O1 0.012(3) 0.052(4) 0.024(3) 0.000 0.002(2) 0.000
O2 0.018(3) 0.028(3) 0.014(3) 0.000 0.000(2) 0.000
O3 0.061(3) 0.046(3) 0.048(3) 0.034(2) 0.045(2) 0.044(2)
O4 0.0079(17) 0.024(2) 0.040(2) 0.0081(18) 0.0101(16) 0.0026(15)
N1 0.011(2) 0.023(3) 0.022(2) 0.000(2) 0.0067(18) -0.0019(19)
C1 0.026(4) 0.022(5) 0.013(4) 0.000 0.007(3) 0.000
C2 0.020(3) 0.022(3) 0.027(3) -0.002(3) 0.010(2) 0.009(2)
C3 0.008(2) 0.021(3) 0.014(3) -0.001(2) 0.004(2) 0.002(2)
C4 0.022(3) 0.014(3) 0.011(3) 0.000(2) 0.004(2) 0.002(2)

loop_
_atom_type_symbol
_atom_type_description
_atom_type_scat_dispersion_real
_atom_type_scat_dispersion_imag
_atom_type_scat_source
C C 0.0033 0.0016 'International Tables Vol C Tables 4.2.6.8 and 6.1.1.4'
H H 0.0000 0.0000 'International Tables Vol C Tables 4.2.6.8 and 6.1.1.4'
N N 0.0061 0.0033 'International Tables Vol C Tables 4.2.6.8 and 6.1.1.4'
Ce Ce -0.2486 2.6331 'International Tables Vol C Tables 4.2.6.8 and 6.1.1.4'
O O 0.0106 0.0060 'International Tables Vol C Tables 4.2.6.8 and 6.1.1.4'

loop_
_geom_angle_atom_site_label_1
_geom_angle_atom_site_label_2
_geom_angle_atom_site_label_3
_geom_angle
_geom_angle_site_symmetry_1
_geom_angle_site_symmetry_3
_geom_angle_publ_flag
O4 Ce1 O4 68.80(17) 8_455 3_455 ?
O4 Ce1 O3 100.01(14) 8_455 . ?
O4 Ce1 O3 147.98(13) 3_455 . ?
O4 Ce1 O3 147.98(13) 8_455 6_565 ?
O4 Ce1 O3 100.01(14) 3_455 6_565 ?
O3 Ce1 O3 73.2(2) . 6_565 ?
O4 Ce1 O2 80.95(12) 8_455 5_666 ?
O4 Ce1 O2 80.95(12) 3_455 5_666 ?
O3 Ce1 O2 128.27(11) . 5_666 ?
O3 Ce1 O2 128.27(11) 6_565 5_666 ?
O4 Ce1 O1 132.56(12) 8_455 . ?
O4 Ce1 O1 132.56(12) 3_455 . ?
O3 Ce1 O1 77.58(14) . . ?
O3 Ce1 O1 77.58(14) 6_565 . ?
O2 Ce1 O1 66.06(16) 5_666 . ?
O4 Ce1 O1W 77.21(12) 8_455 . ?
O4 Ce1 O1W 77.21(12) 3_455 . ?
O3 Ce1 O1W 70.98(12) . . ?
O3 Ce1 O1W 70.98(12) 6_565 . ?
O2 Ce1 O1W 153.45(15) 5_666 . ?
O1 Ce1 O1W 140.49(16) . . ?
O4 Ce1 N1 132.87(11) 8_455 6_565 ?
O4 Ce1 N1 67.65(11) 3_455 6_565 ?
O3 Ce1 N1 126.66(14) . 6_565 ?
O3 Ce1 N1 58.48(12) 6_565 6_565 ?
O2 Ce1 N1 75.33(9) 5_666 6_565 ?
O1 Ce1 N1 71.51(8) . 6_565 ?
O1W Ce1 N1 109.35(8) . 6_565 ?
O4 Ce1 N1 67.65(11) 8_455 . ?
O4 Ce1 N1 132.87(11) 3_455 . ?
O3 Ce1 N1 58.48(12) . . ?
O3 Ce1 N1 126.66(14) 6_565 . ?
O2 Ce1 N1 75.33(9) 5_666 . ?
O1 Ce1 N1 71.51(8) . . ?
O1W Ce1 N1 109.35(8) . . ?
N1 Ce1 N1 139.62(16) 6_565 . ?
C1 O1 Ce1 120.5(4) . . ?
C1 O2 Ce1 119.5(4) . 5_666 ?
C4 O3 Ce1 131.9(3) . . ?
C4 O4 Ce1 152.0(3) . 3_545 ?
C2 N1 C3 117.5(5) . . ?
C2 N1 Ce1 125.3(3) . . ?
C3 N1 Ce1 114.5(3) . . ?
O1 C1 O2 126.1(7) . . ?
O1 C1 C1 116.3(8) . 5_666 ?
O2 C1 C1 117.7(8) . 5_666 ?
N1 C2 C2 121.5(3) . 6 ?
N1 C2 H2 119.3 . . ?
C2 C2 H2 119.3 6 . ?
N1 C3 C3 120.8(3) . 6 ?
N1 C3 C4 111.4(4) . . ?
C3 C3 C4 127.5(3) 6 . ?
O4 C4 O3 123.4(5) . . ?
O4 C4 C3 122.0(5) . . ?
O3 C4 C3 114.6(4) . . ?

loop_
_geom_bond_atom_site_label_1
_geom_bond_atom_site_label_2
_geom_bond_distance
_geom_bond_site_symmetry_2
_geom_bond_publ_flag
Ce1 O4 2.412(3) 8_455 ?
Ce1 O4 2.412(3) 3_455 ?
Ce1 O3 2.419(4) . ?
Ce1 O3 2.419(4) 6_565 ?
Ce1 O2 2.465(5) 5_666 ?
Ce1 O1 2.483(5) . ?
Ce1 O1W 2.581(5) . ?
Ce1 N1 2.872(4) 6_565 ?
Ce1 N1 2.872(4) . ?
O1 C1 1.235(8) . ?
O2 C1 1.258(8) . ?
O2 Ce1 2.465(5) 5_666 ?
O3 C4 1.237(6) . ?
O4 C4 1.233(6) . ?
O4 Ce1 2.412(3) 3_545 ?
N1 C2 1.333(7) . ?
N1 C3 1.357(6) . ?
C1 C1 1.566(15) 5_666 ?
C2 C2 1.392(11) 6 ?
C2 H2 0.9500 . ?
C3 C3 1.392(10) 6 ?
C3 C4 1.518(7) . ?

loop_
_geom_torsion_atom_site_label_1
_geom_torsion_atom_site_label_2
_geom_torsion_atom_site_label_3
_geom_torsion_atom_site_label_4
_geom_torsion
_geom_torsion_site_symmetry_1
_geom_torsion_site_symmetry_2
_geom_torsion_site_symmetry_3
_geom_torsion_site_symmetry_4
_geom_torsion_publ_flag
O4 Ce1 O1 C1 -50.09(14) 8_455 . . . ?
O4 Ce1 O1 C1 50.09(14) 3_455 . . . ?
O3 Ce1 O1 C1 -142.35(11) . . . . ?
O3 Ce1 O1 C1 142.35(11) 6_565 . . . ?
O2 Ce1 O1 C1 0.000(1) 5_666 . . . ?
O1W Ce1 O1 C1 180.000(1) . . . . ?
N1 Ce1 O1 C1 81.74(9) 6_565 . . . ?
N1 Ce1 O1 C1 -81.74(9) . . . . ?
O4 Ce1 O3 C4 -76.2(5) 8_455 . . . ?
O4 Ce1 O3 C4 -141.9(4) 3_455 . . . ?
O3 Ce1 O3 C4 136.1(5) 6_565 . . . ?
O2 Ce1 O3 C4 10.2(6) 5_666 . . . ?
O1 Ce1 O3 C4 55.5(5) . . . . ?
O1W Ce1 O3 C4 -148.8(6) . . . . ?
N1 Ce1 O3 C4 110.8(5) 6_565 . . . ?
N1 Ce1 O3 C4 -20.3(5) . . . . ?
O4 Ce1 N1 C2 -45.0(4) 8_455 . . . ?
O4 Ce1 N1 C2 -21.2(4) 3_455 . . . ?
O3 Ce1 N1 C2 -163.1(4) . . . . ?
O3 Ce1 N1 C2 168.2(4) 6_565 . . . ?
O2 Ce1 N1 C2 41.1(4) 5_666 . . . ?
O1 Ce1 N1 C2 110.3(4) . . . . ?
O1W Ce1 N1 C2 -111.5(4) . . . . ?
N1 Ce1 N1 C2 85.7(4) 6_565 . . . ?
O4 Ce1 N1 C3 116.1(3) 8_455 . . . ?
O4 Ce1 N1 C3 139.9(3) 3_455 . . . ?
O3 Ce1 N1 C3 -2.1(3) . . . . ?
O3 Ce1 N1 C3 -30.7(4) 6_565 . . . ?
O2 Ce1 N1 C3 -157.8(3) 5_666 . . . ?
O1 Ce1 N1 C3 -88.6(3) . . . . ?
O1W Ce1 N1 C3 49.5(3) . . . . ?
N1 Ce1 N1 C3 -113.2(3) 6_565 . . . ?
Ce1 O1 C1 O2 180.000(1) . . . . ?
Ce1 O1 C1 C1 0.000(1) . . . 5_666 ?
Ce1 O2 C1 O1 180.000(1) 5_666 . . . ?
Ce1 O2 C1 C1 0.000(2) 5_666 . . 5_666 ?
C3 N1 C2 C2 -4.3(5) . . . 6 ?
Ce1 N1 C2 C2 156.20(15) . . . 6 ?
C2 N1 C3 C3 4.3(5) . . . 6 ?
Ce1 N1 C3 C3 -158.32(10) . . . 6 ?
C2 N1 C3 C4 179.2(4) . . . . ?
Ce1 N1 C3 C4 16.6(4) . . . . ?
Ce1 O4 C4 O3 175.1(5) 3_545 . . . ?
Ce1 O4 C4 C3 -4.1(10) 3_545 . . . ?
Ce1 O3 C4 O4 -142.0(4) . . . . ?
Ce1 O3 C4 C3 37.2(7) . . . . ?
N1 C3 C4 O4 147.5(5) . . . . ?
C3 C3 C4 O4 -37.9(6) 6 . . . ?
N1 C3 C4 O3 -31.7(6) . . . . ?
C3 C3 C4 O3 142.9(4) 6 . . . ?
